data_7000179
loop_
_publ_author_name
'G\"atjens, Jessica'
'Mullins, Christopher S.'
'Kampf, Jeff W.'
'Thu\'ery, Pierre'
'Pecoraro, Vincent L.'

_publ_section_title
;
 Corroborative cobalt and zinc model compounds of
 \a-amino-\b-carboxymuconic-\e-semialdehyde decarboxylase (ACMSD)
;
_journal_issue 1
_journal_name_full 'Dalton Transactions'
_journal_page_first 51
_journal_page_last 62
_journal_paper_doi 10.1039/b809453e
_journal_year 2009
_chemical_formula_moiety 'C28 H44 N10 O6 Zn2, 2(N O3), 2(H2 O)'
_chemical_formula_sum 'C28 H48 N12 O14 Zn2'
_chemical_formula_weight 907.52
_chemical_name_systematic
;
?
;
_space_group_IT_number 14
_symmetry_cell_setting monoclinic
_symmetry_space_group_name_Hall '-P 2ybc'
_symmetry_space_group_name_H-M 'P 1 21/c 1'
_atom_sites_solution_hydrogens geom
_atom_sites_solution_primary direct
_atom_sites_solution_secondary difmap
_audit_creation_method SHELXL-97
_cell_angle_alpha 90.00
_cell_angle_beta 90.105(3)
_cell_angle_gamma 90.00
_cell_formula_units_Z 4
_cell_length_a 9.3989(18)
_cell_length_b 14.968(3)
_cell_length_c 27.518(5)
_cell_measurement_reflns_used 9787
_cell_measurement_temperature 123(2)
_cell_measurement_theta_max 23.32
_cell_measurement_theta_min 2.61
_cell_volume 3871.3(13)
_computing_cell_refinement 'Bruker SAINT'
_computing_data_collection 'Bruker SMART-1K'
_computing_data_reduction 'Bruker SAINT'
_computing_molecular_graphics 'Bruker SHELXTL'
_computing_publication_material 'Bruker SHELXTL'
_computing_structure_refinement 'Bruker SHELXTL'
_computing_structure_solution 'Bruker SHELXTL'
_diffrn_ambient_temperature 123(2)
_diffrn_measured_fraction_theta_full 0.998
_diffrn_measured_fraction_theta_max 0.998
_diffrn_measurement_device_type 'CCD area detector'
_diffrn_measurement_method 'phi and omega scans'
_diffrn_radiation_monochromator graphite
_diffrn_radiation_source 'fine-focus sealed tube'
_diffrn_radiation_type MoK\a
_diffrn_radiation_wavelength 0.71073
_diffrn_reflns_av_R_equivalents 0.0559
_diffrn_reflns_av_sigmaI/netI 0.0316
_diffrn_reflns_limit_h_max 12
_diffrn_reflns_limit_h_min -12
_diffrn_reflns_limit_k_max 19
_diffrn_reflns_limit_k_min -19
_diffrn_reflns_limit_l_max 36
_diffrn_reflns_limit_l_min -36
_diffrn_reflns_number 77932
_diffrn_reflns_theta_full 28.33
_diffrn_reflns_theta_max 28.33
_diffrn_reflns_theta_min 2.01
_exptl_absorpt_coefficient_mu 1.319
_exptl_absorpt_correction_T_max 0.6573
_exptl_absorpt_correction_T_min 0.6152
_exptl_absorpt_correction_type multi-scan
_exptl_absorpt_process_details
;
Blessing, R. Acta Cryst. (1995) A51 33-38.
Sheldrick, G. SADABS (Version 2.10) Bruker/Siemens area
detector absorption and other corrections, University of
Gottingen, Germany 2003.
;
_exptl_crystal_colour colorless
_exptl_crystal_density_diffrn 1.557
_exptl_crystal_density_method 'not measured'
_exptl_crystal_description block
_exptl_crystal_F_000 1888
_exptl_crystal_size_max 0.38
_exptl_crystal_size_mid 0.36
_exptl_crystal_size_min 0.32
_refine_diff_density_max 1.958
_refine_diff_density_min -1.081
_refine_diff_density_rms 0.142
_refine_ls_extinction_method none
_refine_ls_goodness_of_fit_ref 1.105
_refine_ls_hydrogen_treatment mixed
_refine_ls_matrix_type full
_refine_ls_number_parameters 526
_refine_ls_number_reflns 9639
_refine_ls_number_restraints 3
_refine_ls_restrained_S_all 1.104
_refine_ls_R_factor_all 0.0707
_refine_ls_R_factor_gt 0.0627
_refine_ls_shift/su_max 0.000
_refine_ls_shift/su_mean 0.000
_refine_ls_structure_factor_coef Fsqd
_refine_ls_weighting_details 'calc w=1/[\s^2^(Fo^2^)+(0.0873P)^2^+12.0925P] where P=(Fo^2^+2Fc^2^)/3'
_refine_ls_weighting_scheme calc
_refine_ls_wR_factor_gt 0.1663
_refine_ls_wR_factor_ref 0.1726
_reflns_number_gt 8684
_reflns_number_total 9639
_reflns_threshold_expression >2sigma(I)
_cod_data_source_file b809453e.txt
_cod_data_source_block 5
_cod_depositor_comments
;
The following automatic conversions were performed:
'_symmetry_cell_setting' value 'Monoclinic' changed to 'monoclinic'
according to '/home/saulius/struct/CIF-dictionaries/cif_core.dic'
dictionary named 'cif_core.dic' version 2.4.1 from 2010-06-29.

Automatic conversion script
Id: cif_fix_enum 1527 2010-12-29 10:47:43Z saulius 
;
_cod_original_cell_volume 3871.4(13)
_cod_original_sg_symbol_H-M P2(1)/c
_cod_database_code 7000179

loop_
_symmetry_equiv_pos_as_xyz
'x, y, z'
'-x, y+1/2, -z+1/2'
'-x, -y, -z'
'x, -y-1/2, z-1/2'

loop_
_atom_site_label
_atom_site_type_symbol
_atom_site_fract_x
_atom_site_fract_y
_atom_site_fract_z
_atom_site_U_iso_or_equiv
_atom_site_adp_type
_atom_site_occupancy
_atom_site_symmetry_multiplicity
_atom_site_calc_flag
_atom_site_refinement_flags
_atom_site_disorder_assembly
_atom_site_disorder_group
Zn1 Zn 0.02101(7) 0.19975(4) 0.32876(2) 0.01998(13) Uani 1 1 d . . .
Zn2 Zn -0.47670(6) 0.25928(3) 0.41884(2) 0.01917(13) Uani 1 1 d . . .
O1 O 0.2248(4) 0.2187(3) 0.36057(13) 0.0243(7) Uani 1 1 d . . .
O2 O 0.4532(4) 0.2547(2) 0.34938(13) 0.0235(8) Uani 1 1 d . . .
O3 O -0.1855(4) 0.1845(3) 0.29930(14) 0.0231(7) Uani 1 1 d . . .
H3A H -0.239(7) 0.208(4) 0.326(2) 0.028 Uiso 1 1 d . . .
H3B H -0.209(9) 0.187(5) 0.269(3) 0.04(2) Uiso 1 1 d . . .
O4 O -0.0470(4) 0.2072(3) 0.39808(13) 0.0236(8) Uani 1 1 d . . .
O5 O -0.2733(4) 0.2449(2) 0.38621(13) 0.0210(7) Uani 1 1 d . . .
O6 O -0.6795(4) 0.2699(3) 0.44885(14) 0.0257(8) Uani 1 1 d . . .
H6A H -0.7380 0.2419 0.4314 0.031 Uiso 1 1 calc R . .
H6B H -0.6823 0.2478 0.4786 0.031 Uiso 1 1 d R . .
O7 O -0.5415(11) 0.2457(10) 0.6832(2) 0.180(7) Uani 1 1 d . . .
O8 O -0.6906(8) 0.2078(5) 0.63030(19) 0.073(2) Uani 1 1 d . . .
O9 O -0.4872(8) 0.2593(5) 0.6102(2) 0.080(2) Uani 1 1 d . . .
O10 O -0.1141(11) 0.2276(6) 0.5908(3) 0.099(3) Uani 1 1 d . . .
O11 O -0.066(2) 0.3332(7) 0.6360(3) 0.232(10) Uani 1 1 d . . .
O12 O -0.0122(6) 0.3400(4) 0.56272(17) 0.0523(12) Uani 1 1 d . . .
O13 O -0.7875(6) 0.2307(4) 0.53610(18) 0.0445(12) Uani 1 1 d D . .
O14 O -0.2737(6) 0.2008(4) 0.20732(17) 0.0447(12) Uani 1 1 d D . .
C1 C 0.0407(5) 0.4155(3) 0.3316(2) 0.0262(10) Uani 1 1 d . . .
C2 C 0.1271(6) 0.4753(4) 0.3063(2) 0.0273(11) Uani 1 1 d . . .
H2A H 0.1497 0.5348 0.3156 0.033 Uiso 1 1 calc R . .
C3 C 0.1727(6) 0.4318(4) 0.2658(2) 0.0257(11) Uani 1 1 d . . .
C4 C -0.0329(7) 0.4293(4) 0.3791(2) 0.0317(11) Uani 1 1 d . . .
H4A H -0.0126 0.4896 0.3911 0.048 Uiso 1 1 calc R . .
H4B H 0.0014 0.3852 0.4026 0.048 Uiso 1 1 calc R . .
H4C H -0.1357 0.4222 0.3746 0.048 Uiso 1 1 calc R . .
C5 C 0.2711(6) 0.4630(4) 0.2269(2) 0.0333(12) Uani 1 1 d . . .
H5A H 0.3021 0.5242 0.2341 0.050 Uiso 1 1 calc R . .
H5B H 0.2217 0.4619 0.1955 0.050 Uiso 1 1 calc R . .
H5C H 0.3542 0.4236 0.2256 0.050 Uiso 1 1 calc R . .
C6 C 0.1253(6) 0.2757(4) 0.23367(18) 0.0253(10) Uani 1 1 d . . .
H6D H 0.1936 0.2901 0.2075 0.030 Uiso 1 1 calc R . .
H6C H 0.0319 0.2620 0.2188 0.030 Uiso 1 1 calc R . .
C7 C 0.1530(6) 0.1129(3) 0.23879(17) 0.0236(10) Uani 1 1 d . . .
H7A H 0.0626 0.1134 0.2203 0.028 Uiso 1 1 calc R . .
H7B H 0.2317 0.0996 0.2160 0.028 Uiso 1 1 calc R . .
C8 C 0.1958(6) -0.0392(4) 0.27727(19) 0.0242(10) Uani 1 1 d . . .
C9 C 0.1411(6) -0.0782(4) 0.31902(19) 0.0278(11) Uani 1 1 d . . .
H9A H 0.1574 -0.1372 0.3304 0.033 Uiso 1 1 calc R . .
C10 C 0.0570(5) -0.0124(4) 0.34089(19) 0.0279(11) Uani 1 1 d . . .
C11 C 0.2936(6) -0.0755(4) 0.2398(2) 0.0303(11) Uani 1 1 d . . .
H11A H 0.3117 -0.0297 0.2151 0.046 Uiso 1 1 calc R . .
H11B H 0.2499 -0.1279 0.2244 0.046 Uiso 1 1 calc R . .
H11C H 0.3836 -0.0930 0.2551 0.046 Uiso 1 1 calc R . .
C12 C -0.0294(7) -0.0197(5) 0.3862(2) 0.0409(14) Uani 1 1 d . . .
H12A H -0.0750 0.0378 0.3930 0.061 Uiso 1 1 calc R . .
H12B H 0.0326 -0.0360 0.4135 0.061 Uiso 1 1 calc R . .
H12C H -0.1026 -0.0657 0.3819 0.061 Uiso 1 1 calc R . .
C13 C 0.3222(5) 0.2126(3) 0.28057(18) 0.0215(9) Uani 1 1 d . . .
H13A H 0.3657 0.2635 0.2631 0.026 Uiso 1 1 calc R . .
H13B H 0.3787 0.1586 0.2729 0.026 Uiso 1 1 calc R . .
C14 C 0.3321(5) 0.2303(4) 0.33484(18) 0.0218(9) Uani 1 1 d . . .
C15 C -0.4411(5) 0.4749(4) 0.41146(19) 0.0255(10) Uani 1 1 d . . .
C16 C -0.3562(6) 0.5363(4) 0.4361(2) 0.0284(11) Uani 1 1 d . . .
H16A H -0.3378 0.5963 0.4268 0.034 Uiso 1 1 calc R . .
C17 C -0.3042(5) 0.4932(3) 0.47663(19) 0.0225(10) Uani 1 1 d . . .
C18 C -0.5256(7) 0.4867(4) 0.3659(2) 0.0363(12) Uani 1 1 d . . .
H18A H -0.5721 0.4302 0.3575 0.055 Uiso 1 1 calc R . .
H18B H -0.4622 0.5048 0.3395 0.055 Uiso 1 1 calc R . .
H18C H -0.5980 0.5329 0.3710 0.055 Uiso 1 1 calc R . .
C19 C -0.2056(6) 0.5243(4) 0.5161(2) 0.0308(11) Uani 1 1 d . . .
H19A H -0.1916 0.4761 0.5397 0.046 Uiso 1 1 calc R . .
H19B H -0.2472 0.5763 0.5325 0.046 Uiso 1 1 calc R . .
H19C H -0.1138 0.5410 0.5020 0.046 Uiso 1 1 calc R . .
C20 C -0.3517(6) 0.3382(3) 0.51099(17) 0.0217(9) Uani 1 1 d . . .
H20A H -0.4435 0.3345 0.5284 0.026 Uiso 1 1 calc R . .
H20B H -0.2754 0.3502 0.5350 0.026 Uiso 1 1 calc R . .
C21 C -0.3680(6) 0.1755(3) 0.51197(18) 0.0237(10) Uani 1 1 d . . .
H21A H -0.4609 0.1860 0.5279 0.028 Uiso 1 1 calc R . .
H21B H -0.2971 0.1602 0.5373 0.028 Uiso 1 1 calc R . .
C22 C -0.3261(6) 0.0191(4) 0.47740(19) 0.0245(10) Uani 1 1 d . . .
C23 C -0.3763(5) -0.0226(3) 0.4361(2) 0.0243(10) Uani 1 1 d . . .
H23A H -0.3585 -0.0824 0.4262 0.029 Uiso 1 1 calc R . .
C24 C -0.4584(5) 0.0409(3) 0.41179(18) 0.0231(10) Uani 1 1 d . . .
C25 C -0.2262(6) -0.0116(4) 0.5157(2) 0.0336(12) Uani 1 1 d . . .
H25A H -0.1991 -0.0738 0.5095 0.050 Uiso 1 1 calc R . .
H25B H -0.2725 -0.0074 0.5475 0.050 Uiso 1 1 calc R . .
H25C H -0.1409 0.0261 0.5155 0.050 Uiso 1 1 calc R . .
C26 C -0.5329(7) 0.0306(3) 0.3642(2) 0.0310(11) Uani 1 1 d . . .
H26A H -0.5842 0.0858 0.3564 0.046 Uiso 1 1 calc R . .
H26B H -0.6005 -0.0191 0.3661 0.046 Uiso 1 1 calc R . .
H26C H -0.4629 0.0183 0.3387 0.046 Uiso 1 1 calc R . .
C27 C -0.1766(5) 0.2478(3) 0.46779(17) 0.0193(9) Uani 1 1 d . . .
H27A H -0.1281 0.1986 0.4853 0.023 Uiso 1 1 calc R . .
H27B H -0.1256 0.3039 0.4755 0.023 Uiso 1 1 calc R . .
C28 C -0.1665(5) 0.2305(3) 0.41278(17) 0.0195(9) Uani 1 1 d . . .
N1 N 0.0311(5) 0.3372(3) 0.30789(15) 0.0248(8) Uani 1 1 d . . .
N2 N 0.1129(5) 0.3497(3) 0.26699(15) 0.0246(9) Uani 1 1 d . . .
N3 N 0.1761(5) 0.1997(3) 0.26221(15) 0.0205(8) Uani 1 1 d . . .
N4 N 0.1475(5) 0.0462(3) 0.27674(15) 0.0221(8) Uani 1 1 d . . .
N5 N 0.0615(5) 0.0634(3) 0.31572(15) 0.0268(10) Uani 1 1 d . . .
N6 N -0.4415(4) 0.3961(3) 0.43505(15) 0.0208(8) Uani 1 1 d . . .
N7 N -0.3566(5) 0.4088(3) 0.47492(15) 0.0206(8) Uani 1 1 d . . .
N8 N -0.3236(5) 0.2547(3) 0.48545(15) 0.0189(8) Uani 1 1 d . . .
N9 N -0.3795(5) 0.1035(3) 0.47661(15) 0.0215(8) Uani 1 1 d . . .
N10 N -0.4629(5) 0.1167(3) 0.43655(16) 0.0226(8) Uani 1 1 d . . .
N11 N -0.5727(8) 0.2396(5) 0.6414(2) 0.0558(19) Uani 1 1 d . . .
N12 N -0.0609(6) 0.3089(4) 0.60074(19) 0.0403(13) Uani 1 1 d . . .
H14A H -0.224(9) 0.195(5) 0.178(3) 0.048 Uiso 1 1 d . . .
H13C H -0.726(7) 0.241(5) 0.560(2) 0.048 Uiso 1 1 d D . .
H13D H -0.881(3) 0.219(5) 0.535(3) 0.048 Uiso 1 1 d D . .
H14B H -0.350(6) 0.219(5) 0.190(3) 0.048 Uiso 1 1 d D . .

loop_
_atom_site_aniso_label
_atom_site_aniso_U_11
_atom_site_aniso_U_22
_atom_site_aniso_U_33
_atom_site_aniso_U_23
_atom_site_aniso_U_13
_atom_site_aniso_U_12
Zn1 0.0126(2) 0.0285(3) 0.0188(2) -0.00329(19) -0.0003(2) 0.0006(2)
Zn2 0.0121(2) 0.0262(3) 0.0192(2) -0.0040(2) 0.0002(2) 0.0002(2)
O1 0.0131(16) 0.039(2) 0.0204(16) -0.0024(15) -0.0004(13) -0.0002(15)
O2 0.0176(19) 0.0301(18) 0.0229(16) -0.0020(13) -0.0004(14) -0.0007(14)
O3 0.0139(16) 0.0323(19) 0.0231(17) -0.0030(15) -0.0045(13) -0.0007(14)
O4 0.0118(17) 0.0362(19) 0.0228(16) -0.0031(14) -0.0004(13) 0.0032(13)
O5 0.0103(15) 0.0312(18) 0.0216(16) -0.0013(13) -0.0001(13) 0.0021(13)
O6 0.0144(16) 0.037(2) 0.0256(17) -0.0048(16) 0.0019(14) -0.0020(15)
O7 0.114(7) 0.396(18) 0.028(3) -0.040(6) 0.018(4) -0.169(10)
O8 0.069(4) 0.116(5) 0.032(3) -0.006(3) 0.004(3) -0.037(4)
O9 0.079(5) 0.125(6) 0.037(3) 0.007(3) 0.033(3) -0.020(4)
O10 0.125(8) 0.086(5) 0.088(5) 0.005(4) -0.007(6) -0.042(5)
O11 0.49(3) 0.120(8) 0.083(5) -0.054(5) 0.136(11) -0.178(13)
O12 0.052(3) 0.060(3) 0.045(2) 0.022(2) 0.006(2) 0.014(3)
O13 0.043(3) 0.053(3) 0.038(2) 0.011(2) 0.014(2) 0.014(2)
O14 0.049(3) 0.059(3) 0.026(2) -0.002(2) -0.005(2) 0.010(2)
C1 0.021(2) 0.025(2) 0.033(2) -0.003(2) -0.004(2) 0.001(2)
C2 0.024(2) 0.020(2) 0.038(3) 0.000(2) -0.004(2) 0.002(2)
C3 0.020(2) 0.023(2) 0.034(3) 0.004(2) -0.002(2) 0.0061(19)
C4 0.032(3) 0.025(2) 0.037(3) -0.009(2) 0.004(2) -0.005(2)
C5 0.028(3) 0.027(3) 0.045(3) 0.009(2) 0.002(2) 0.002(2)
C6 0.023(2) 0.031(3) 0.022(2) 0.003(2) -0.0041(19) 0.004(2)
C7 0.024(2) 0.027(2) 0.019(2) -0.0025(19) -0.0001(18) 0.001(2)
C8 0.020(2) 0.025(2) 0.027(2) -0.008(2) -0.0040(19) -0.0011(19)
C9 0.022(2) 0.030(3) 0.032(3) 0.001(2) -0.0032(19) -0.004(2)
C10 0.020(2) 0.037(3) 0.026(2) 0.000(2) -0.0012(18) -0.006(2)
C11 0.028(3) 0.029(3) 0.034(3) -0.005(2) 0.005(2) 0.002(2)
C12 0.029(3) 0.065(4) 0.029(3) 0.001(3) 0.008(2) -0.005(3)
C13 0.015(2) 0.025(2) 0.024(2) -0.0018(18) -0.0006(18) 0.0018(18)
C14 0.017(2) 0.028(2) 0.021(2) -0.003(2) -0.0019(18) 0.0034(19)
C15 0.022(3) 0.027(2) 0.028(2) -0.001(2) 0.0006(19) 0.0060(18)
C16 0.024(3) 0.027(3) 0.034(3) 0.001(2) 0.001(2) 0.010(2)
C17 0.020(2) 0.018(2) 0.030(2) -0.0035(19) 0.0020(19) 0.0040(18)
C18 0.035(3) 0.040(3) 0.033(3) 0.003(2) -0.004(3) 0.012(3)
C19 0.026(3) 0.032(3) 0.035(3) -0.006(2) -0.003(2) 0.001(2)
C20 0.025(2) 0.022(2) 0.018(2) -0.0054(18) 0.0002(17) 0.0023(19)
C21 0.027(2) 0.024(2) 0.020(2) -0.0021(19) 0.0022(19) -0.010(2)
C22 0.020(2) 0.025(2) 0.028(2) 0.008(2) 0.0010(19) -0.0026(19)
C23 0.019(2) 0.017(2) 0.037(3) -0.0012(19) 0.001(2) -0.0017(18)
C24 0.012(2) 0.028(2) 0.030(2) -0.0031(19) -0.0007(18) -0.0054(18)
C25 0.023(3) 0.031(3) 0.047(3) 0.007(2) -0.003(2) -0.002(2)
C26 0.030(3) 0.023(2) 0.040(3) -0.011(2) -0.011(2) -0.001(2)
C27 0.016(2) 0.026(2) 0.016(2) -0.0037(17) 0.0009(17) -0.0007(17)
C28 0.016(2) 0.023(2) 0.019(2) -0.0032(18) 0.0022(17) -0.0026(18)
N1 0.0167(18) 0.032(2) 0.0256(19) -0.0102(17) 0.0001(17) 0.0032(18)
N2 0.023(2) 0.027(2) 0.025(2) 0.0027(17) -0.0019(17) -0.0012(17)
N3 0.0167(19) 0.028(2) 0.0170(18) -0.0029(16) -0.0060(16) 0.0029(15)
N4 0.021(2) 0.026(2) 0.0191(18) -0.0019(16) 0.0015(16) 0.0008(17)
N5 0.018(2) 0.043(3) 0.0196(19) -0.0040(18) 0.0040(15) -0.0030(18)
N6 0.021(2) 0.0177(18) 0.0235(19) -0.0058(15) -0.0042(15) 0.0044(15)
N7 0.023(2) 0.0160(18) 0.0226(19) -0.0030(15) -0.0039(16) 0.0019(16)
N8 0.019(2) 0.0169(19) 0.0207(19) -0.0017(15) 0.0036(16) -0.0001(14)
N9 0.023(2) 0.0173(19) 0.0240(19) -0.0003(15) 0.0003(17) -0.0038(16)
N10 0.022(2) 0.0149(17) 0.031(2) 0.0022(15) 0.0007(18) -0.0022(17)
N11 0.061(4) 0.078(5) 0.028(3) -0.012(3) 0.017(3) -0.027(3)
N12 0.033(3) 0.059(4) 0.029(2) 0.005(2) -0.001(2) 0.007(2)

loop_
_atom_type_symbol
_atom_type_description
_atom_type_scat_dispersion_real
_atom_type_scat_dispersion_imag
_atom_type_scat_source
C C 0.0033 0.0016 'International Tables Vol C Tables 4.2.6.8 and 6.1.1.4'
H H 0.0000 0.0000 'International Tables Vol C Tables 4.2.6.8 and 6.1.1.4'
N N 0.0061 0.0033 'International Tables Vol C Tables 4.2.6.8 and 6.1.1.4'
O O 0.0106 0.0060 'International Tables Vol C Tables 4.2.6.8 and 6.1.1.4'
Zn Zn 0.2839 1.4301 'International Tables Vol C Tables 4.2.6.8 and 6.1.1.4'

loop_
_geom_angle_atom_site_label_1
_geom_angle_atom_site_label_2
_geom_angle_atom_site_label_3
_geom_angle
_geom_angle_site_symmetry_1
_geom_angle_site_symmetry_3
_geom_angle_publ_flag
O4 Zn1 N5 105.82(16) . . ?
O4 Zn1 O3 94.37(15) . . ?
N5 Zn1 O3 89.78(16) . . ?
O4 Zn1 O1 83.69(14) . . ?
N5 Zn1 O1 92.10(16) . . ?
O3 Zn1 O1 177.61(15) . . ?
O4 Zn1 N1 102.42(15) . . ?
N5 Zn1 N1 151.42(16) . . ?
O3 Zn1 N1 92.42(16) . . ?
O1 Zn1 N1 86.64(16) . . ?
O4 Zn1 N3 159.80(14) . . ?
N5 Zn1 N3 75.72(16) . . ?
O3 Zn1 N3 105.81(14) . . ?
O1 Zn1 N3 76.11(14) . . ?
N1 Zn1 N3 76.26(15) . . ?
O2 Zn2 O6 94.62(15) 1_455 . ?
O2 Zn2 N6 106.40(15) 1_455 . ?
O6 Zn2 N6 89.17(16) . . ?
O2 Zn2 O5 83.63(15) 1_455 . ?
O6 Zn2 O5 177.76(15) . . ?
N6 Zn2 O5 92.65(15) . . ?
O2 Zn2 N10 101.29(15) 1_455 . ?
O6 Zn2 N10 92.28(17) . . ?
N6 Zn2 N10 152.07(16) . . ?
O5 Zn2 N10 86.71(15) . . ?
O2 Zn2 N8 160.51(15) 1_455 . ?
O6 Zn2 N8 104.75(15) . . ?
N6 Zn2 N8 76.51(15) . . ?
O5 Zn2 N8 76.95(14) . . ?
N10 Zn2 N8 76.15(15) . . ?
C14 O1 Zn1 121.0(3) . . ?
C14 O2 Zn2 127.1(3) . 1_655 ?
C28 O4 Zn1 127.7(3) . . ?
C28 O5 Zn2 119.3(3) . . ?
N1 C1 C2 110.9(5) . . ?
N1 C1 C4 121.0(5) . . ?
C2 C1 C4 128.2(5) . . ?
C3 C2 C1 106.6(5) . . ?
N2 C3 C2 106.5(5) . . ?
N2 C3 C5 124.1(5) . . ?
C2 C3 C5 129.4(5) . . ?
N2 C6 N3 106.4(4) . . ?
N4 C7 N3 107.5(4) . . ?
N4 C8 C9 106.3(5) . . ?
N4 C8 C11 123.0(5) . . ?
C9 C8 C11 130.6(5) . . ?
C8 C9 C10 105.7(5) . . ?
N5 C10 C9 110.9(5) . . ?
N5 C10 C12 121.0(5) . . ?
C9 C10 C12 128.1(5) . . ?
N3 C13 C14 114.5(4) . . ?
O1 C14 O2 126.3(5) . . ?
O1 C14 C13 119.1(4) . . ?
O2 C14 C13 114.6(4) . . ?
N6 C15 C16 110.2(5) . . ?
N6 C15 C18 120.5(5) . . ?
C16 C15 C18 129.3(5) . . ?
C17 C16 C15 106.7(5) . . ?
N7 C17 C16 106.2(5) . . ?
N7 C17 C19 122.5(5) . . ?
C16 C17 C19 131.2(5) . . ?
N7 C20 N8 107.5(4) . . ?
N8 C21 N9 106.8(4) . . ?
N9 C22 C23 106.4(5) . . ?
N9 C22 C25 122.2(5) . . ?
C23 C22 C25 131.3(5) . . ?
C22 C23 C24 105.9(5) . . ?
N10 C24 C23 110.8(4) . . ?
N10 C24 C26 121.7(5) . . ?
C23 C24 C26 127.5(5) . . ?
N8 C27 C28 113.4(4) . . ?
O4 C28 O5 125.3(4) . . ?
O4 C28 C27 115.1(4) . . ?
O5 C28 C27 119.5(4) . . ?
C1 N1 N2 104.0(4) . . ?
C1 N1 Zn1 135.3(4) . . ?
N2 N1 Zn1 112.1(3) . . ?
C3 N2 N1 112.1(4) . . ?
C3 N2 C6 130.4(5) . . ?
N1 N2 C6 117.4(4) . . ?
C6 N3 C7 113.9(4) . . ?
C6 N3 C13 112.6(4) . . ?
C7 N3 C13 113.8(4) . . ?
C6 N3 Zn1 102.5(3) . . ?
C7 N3 Zn1 104.6(3) . . ?
C13 N3 Zn1 108.2(3) . . ?
C8 N4 N5 111.6(4) . . ?
C8 N4 C7 130.3(4) . . ?
N5 N4 C7 117.2(4) . . ?
C10 N5 N4 105.5(4) . . ?
C10 N5 Zn1 137.0(4) . . ?
N4 N5 Zn1 115.0(3) . . ?
C15 N6 N7 105.3(4) . . ?
C15 N6 Zn2 138.1(3) . . ?
N7 N6 Zn2 113.1(3) . . ?
C17 N7 N6 111.6(4) . . ?
C17 N7 C20 130.1(4) . . ?
N6 N7 C20 117.7(4) . . ?
C21 N8 C20 113.8(4) . . ?
C21 N8 C27 112.3(4) . . ?
C20 N8 C27 113.1(4) . . ?
C21 N8 Zn2 103.9(3) . . ?
C20 N8 Zn2 104.0(3) . . ?
C27 N8 Zn2 108.8(3) . . ?
C22 N9 N10 111.0(4) . . ?
C22 N9 C21 130.6(5) . . ?
N10 N9 C21 118.3(4) . . ?
C24 N10 N9 105.8(4) . . ?
C24 N10 Zn2 136.2(4) . . ?
N9 N10 Zn2 110.7(3) . . ?
O7 N11 O9 120.2(8) . . ?
O7 N11 O8 119.0(7) . . ?
O9 N11 O8 120.7(7) . . ?
O11 N12 O12 132.6(8) . . ?
O11 N12 O10 119.4(8) . . ?
O12 N12 O10 108.0(6) . . ?

loop_
_geom_bond_atom_site_label_1
_geom_bond_atom_site_label_2
_geom_bond_distance
_geom_bond_site_symmetry_2
_geom_bond_publ_flag
Zn1 O4 2.016(4) . ?
Zn1 N5 2.107(5) . ?
Zn1 O3 2.115(4) . ?
Zn1 O1 2.124(4) . ?
Zn1 N1 2.138(5) . ?
Zn1 N3 2.343(4) . ?
Zn2 O2 2.022(4) 1_455 ?
Zn2 O6 2.085(4) . ?
Zn2 N6 2.122(4) . ?
Zn2 O5 2.125(4) . ?
Zn2 N10 2.194(4) . ?
Zn2 N8 2.330(4) . ?
O1 C14 1.245(6) . ?
O2 C14 1.260(6) . ?
O2 Zn2 2.022(4) 1_655 ?
O4 C28 1.244(6) . ?
O5 C28 1.259(6) . ?
O7 N11 1.189(9) . ?
O8 N11 1.244(9) . ?
O9 N11 1.213(8) . ?
O10 N12 1.343(10) . ?
O11 N12 1.038(9) . ?
O12 N12 1.234(7) . ?
C1 N1 1.344(6) . ?
C1 C2 1.396(8) . ?
C1 C4 1.493(7) . ?
C2 C3 1.362(8) . ?
C3 N2 1.351(7) . ?
C3 C5 1.491(8) . ?
C6 N2 1.443(7) . ?
C6 N3 1.462(7) . ?
C7 N4 1.446(6) . ?
C7 N3 1.466(6) . ?
C8 N4 1.356(7) . ?
C8 C9 1.388(8) . ?
C8 C11 1.485(7) . ?
C9 C10 1.399(8) . ?
C10 N5 1.330(7) . ?
C10 C12 1.493(7) . ?
C13 N3 1.474(6) . ?
C13 C14 1.520(7) . ?
C15 N6 1.346(7) . ?
C15 C16 1.393(8) . ?
C15 C18 1.493(8) . ?
C16 C17 1.377(7) . ?
C17 N7 1.357(6) . ?
C17 C19 1.501(7) . ?
C20 N7 1.451(6) . ?
C20 N8 1.457(6) . ?
C21 N8 1.454(6) . ?
C21 N9 1.457(6) . ?
C22 N9 1.359(7) . ?
C22 C23 1.379(8) . ?
C22 C25 1.484(7) . ?
C23 C24 1.395(7) . ?
C24 N10 1.324(6) . ?
C24 C26 1.493(7) . ?
C27 N8 1.469(6) . ?
C27 C28 1.539(6) . ?
N1 N2 1.377(6) . ?
N4 N5 1.369(6) . ?
N6 N7 1.369(5) . ?
N9 N10 1.366(6) . ?

loop_
_geom_hbond_atom_site_label_D
_geom_hbond_atom_site_label_H
_geom_hbond_atom_site_label_A
_geom_hbond_distance_DH
_geom_hbond_distance_HA
_geom_hbond_distance_DA
_geom_hbond_angle_DHA
_geom_hbond_site_symmetry_A
O6 H6B O13 0.88 1.88 2.674(6) 147.7 .
O13 H13C O8 0.89(2) 2.02(6) 2.767(8) 141(7) .
O13 H13C O9 0.89(2) 2.65(3) 3.504(10) 163(7) .
O13 H13D O12 0.90(2) 2.32(8) 2.771(7) 111(6) 1_455
O14 H14B O7 0.90(2) 1.89(4) 2.722(9) 154(8) 4_565
O14 H14B O7 0.90(2) 1.89(4) 2.722(9) 154(8) 4_565
O14 H14A O11 0.93(8) 1.94(8) 2.819(12) 157(7) 4_565
O3 H3A O5 0.96(7) 1.78(7) 2.688(5) 157(6) .
O3 H3B O14 0.86(8) 1.82(8) 2.673(6) 174(8) .
O6 H6A O1 0.84 2.01 2.700(5) 138.7 1_455
